data_8102798
loop_
_publ_author_name
'Xiaochuan Li'
'Jing Li'
'Aiping Zhang'
'Shuangshuang Li'
'Jiajia Zhu'
'Honggai Liu'
'Young-A Son'

_publ_section_title
;
 Crystal structure of
 4-(3,4-bis(2,5-dimethylthiophen-3-yl)cyclopent-3-en-1-yl)benzaldehyde,
 C24H24OS2
;
_journal_issue 3
_journal_name_full 'Zeitschrift f\"ur Kristallographie - New Crystal Structures'
_journal_page_first 606
_journal_volume 225
_journal_year 2010
_chemical_formula_sum 'C24 H24 O S2'
_chemical_formula_weight 392.55
_space_group_IT_number 14
_symmetry_cell_setting monoclinic
_symmetry_space_group_name_Hall '-P 2ybc'
_symmetry_space_group_name_H-M 'P 1 21/c 1'
_atom_sites_solution_hydrogens geom
_atom_sites_solution_primary direct
_atom_sites_solution_secondary difmap
_audit_creation_method SHELXL-97
_cell_angle_alpha 90.00
_cell_angle_beta 93.453(6)
_cell_angle_gamma 90.00
_cell_formula_units_Z 4
_cell_length_a 17.971(8)
_cell_length_b 14.910(7)
_cell_length_c 7.964(4)
_cell_measurement_reflns_used 3609
_cell_measurement_temperature 291(2)
_cell_measurement_theta_max 21.33
_cell_measurement_theta_min 2.65
_cell_volume 2130.1(17)
_computing_cell_refinement 'Bruker SMART'
_computing_data_collection 'Bruker SMART'
_computing_data_reduction 'Bruker SAINT'
_computing_molecular_graphics 'Bruker SHELXTL'
_computing_publication_material 'Bruker SHELXTL'
_computing_structure_refinement 'SHELXL-97 (Sheldrick, 1997)'
_computing_structure_solution 'SHELXS-97 (Sheldrick, 1990)'
_diffrn_ambient_temperature 291(2)
_diffrn_measured_fraction_theta_full 0.971
_diffrn_measured_fraction_theta_max 0.971
_diffrn_measurement_device_type 'CCD area detector'
_diffrn_measurement_method 'phi and omega scans'
_diffrn_radiation_monochromator graphite
_diffrn_radiation_source 'fine-focus sealed tube'
_diffrn_radiation_type MoK\a
_diffrn_radiation_wavelength 0.71073
_diffrn_reflns_av_R_equivalents 0.0492
_diffrn_reflns_av_sigmaI/netI 0.0504
_diffrn_reflns_limit_h_max 21
_diffrn_reflns_limit_h_min -21
_diffrn_reflns_limit_k_max 18
_diffrn_reflns_limit_k_min -17
_diffrn_reflns_limit_l_max 9
_diffrn_reflns_limit_l_min -9
_diffrn_reflns_number 15084
_diffrn_reflns_theta_full 25.50
_diffrn_reflns_theta_max 25.50
_diffrn_reflns_theta_min 2.65
_diffrn_standards_number 0
_exptl_absorpt_coefficient_mu 0.261
_exptl_absorpt_correction_T_max 0.9541
_exptl_absorpt_correction_T_min 0.9050
_exptl_absorpt_correction_type multi-scan
_exptl_absorpt_process_details sadabs
_exptl_crystal_colour colourless
_exptl_crystal_density_diffrn 1.224
_exptl_crystal_density_method 'not measured'
_exptl_crystal_description block
_exptl_crystal_F_000 832
_exptl_crystal_size_max 0.39
_exptl_crystal_size_mid 0.19
_exptl_crystal_size_min 0.18
_refine_diff_density_max 0.621
_refine_diff_density_min -0.336
_refine_diff_density_rms 0.078
_refine_ls_extinction_method none
_refine_ls_goodness_of_fit_ref 1.085
_refine_ls_hydrogen_treatment constr
_refine_ls_matrix_type full
_refine_ls_number_parameters 248
_refine_ls_number_reflns 3853
_refine_ls_number_restraints 0
_refine_ls_restrained_S_all 1.085
_refine_ls_R_factor_all 0.1087
_refine_ls_R_factor_gt 0.0870
_refine_ls_shift/su_max 0.000
_refine_ls_shift/su_mean 0.000
_refine_ls_structure_factor_coef Fsqd
_refine_ls_weighting_details 'calc w=1/[\s^2^(Fo^2^)+(0.1252P)^2^+2.4227P] where P=(Fo^2^+2Fc^2^)/3'
_refine_ls_weighting_scheme calc
_refine_ls_wR_factor_gt 0.2301
_refine_ls_wR_factor_ref 0.2472
_reflns_number_gt 2824
_reflns_number_total 3853
_reflns_threshold_expression >2sigma(I)
_cod_data_source_file 1267-3105.cff
_cod_data_source_block b
_cod_depositor_comments
;
The following automatic conversions were performed:
'_symmetry_cell_setting' value 'Monoclinic' changed to 'monoclinic'
according to '/home/saulius/struct/CIF-dictionaries/cif_core.dic'
dictionary named 'cif_core.dic' version 2.4.1 from 2010-06-29.

Automatic conversion script
Id: cif_fix_enum 1555 2011-01-17 13:19:09Z saulius 
;
_cod_original_cell_volume 2130.3(16)
_cod_original_sg_symbol_H-M P2(1)/c
_cod_database_code 8102798

loop_
_symmetry_equiv_pos_as_xyz
'x, y, z'
'-x, y+1/2, -z+1/2'
'-x, -y, -z'
'x, -y-1/2, z-1/2'

loop_
_atom_site_label
_atom_site_type_symbol
_atom_site_fract_x
_atom_site_fract_y
_atom_site_fract_z
_atom_site_U_iso_or_equiv
_atom_site_adp_type
_atom_site_occupancy
_atom_site_symmetry_multiplicity
_atom_site_calc_flag
_atom_site_refinement_flags
_atom_site_disorder_assembly
_atom_site_disorder_group
S1 S 0.48700(7) 0.41637(9) 0.31728(18) 0.0644(4) Uani 1 1 d . . .
S2 S 0.30584(8) 0.60971(8) 0.82911(16) 0.0635(4) Uani 1 1 d . . .
O1 O -0.0493(3) 0.4211(4) -0.3280(6) 0.1095(18) Uani 1 1 d . . .
C1 C 0.1148(2) 0.3500(3) 0.1922(5) 0.0421(9) Uani 1 1 d . . .
C2 C 0.0428(2) 0.3234(3) 0.1406(6) 0.0491(10) Uani 1 1 d . . .
H2 H 0.0179 0.2829 0.2060 0.059 Uiso 1 1 calc R . .
C3 C 0.0077(3) 0.3560(3) -0.0058(6) 0.0572(12) Uani 1 1 d . . .
H3 H -0.0400 0.3364 -0.0390 0.069 Uiso 1 1 calc R . .
C4 C 0.0433(3) 0.4180(3) -0.1040(5) 0.0518(11) Uani 1 1 d . . .
C5 C 0.1138(3) 0.4454(3) -0.0523(5) 0.0521(11) Uani 1 1 d . . .
H5 H 0.1379 0.4875 -0.1160 0.063 Uiso 1 1 calc R . .
C6 C 0.1500(3) 0.4116(3) 0.0932(5) 0.0487(10) Uani 1 1 d . . .
H6 H 0.1983 0.4303 0.1244 0.058 Uiso 1 1 calc R . .
C7 C 0.0064(4) 0.4512(4) -0.2617(7) 0.0738(16) Uani 1 1 d . . .
H7 H 0.0283 0.4995 -0.3137 0.089 Uiso 1 1 calc R . .
C8 C 0.1511(2) 0.3147(3) 0.3541(5) 0.0426(9) Uani 1 1 d . . .
H8 H 0.1232 0.2624 0.3907 0.051 Uiso 1 1 calc R . .
C9 C 0.2336(2) 0.2886(3) 0.3420(5) 0.0441(9) Uani 1 1 d . . .
H9A H 0.2446 0.2328 0.4012 0.053 Uiso 1 1 calc R . .
H9B H 0.2455 0.2815 0.2255 0.053 Uiso 1 1 calc R . .
C10 C 0.2777(2) 0.3658(3) 0.4241(5) 0.0399(9) Uani 1 1 d . . .
C11 C 0.2327(2) 0.4194(3) 0.5088(5) 0.0402(9) Uani 1 1 d . . .
C12 C 0.1527(2) 0.3871(3) 0.4933(5) 0.0453(10) Uani 1 1 d . . .
H12A H 0.1191 0.4361 0.4616 0.054 Uiso 1 1 calc R . .
H12B H 0.1382 0.3618 0.5987 0.054 Uiso 1 1 calc R . .
C13 C 0.3943(2) 0.4420(3) 0.3399(6) 0.0494(10) Uani 1 1 d . . .
C14 C 0.3575(2) 0.3707(3) 0.4032(5) 0.0422(9) Uani 1 1 d . . .
C15 C 0.4069(2) 0.2960(3) 0.4324(6) 0.0489(10) Uani 1 1 d . . .
H15 H 0.3909 0.2420 0.4762 0.059 Uiso 1 1 calc R . .
C16 C 0.4772(2) 0.3088(3) 0.3928(6) 0.0555(11) Uani 1 1 d . . .
C17 C 0.3647(3) 0.5330(3) 0.2925(7) 0.0644(13) Uani 1 1 d . . .
H17A H 0.3135 0.5279 0.2521 0.097 Uiso 1 1 calc R . .
H17B H 0.3933 0.5578 0.2058 0.097 Uiso 1 1 calc R . .
H17C H 0.3684 0.5715 0.3893 0.097 Uiso 1 1 calc R . .
C18 C 0.5419(3) 0.2450(4) 0.4066(9) 0.0831(18) Uani 1 1 d . . .
H18A H 0.5290 0.1937 0.4714 0.125 Uiso 1 1 calc R . .
H18B H 0.5843 0.2745 0.4610 0.125 Uiso 1 1 calc R . .
H18C H 0.5538 0.2262 0.2961 0.125 Uiso 1 1 calc R . .
C19 C 0.3057(2) 0.5045(3) 0.7375(5) 0.0472(10) Uani 1 1 d . . .
C20 C 0.2513(2) 0.4994(3) 0.6096(5) 0.0417(9) Uani 1 1 d . . .
C21 C 0.2104(3) 0.5816(3) 0.5892(5) 0.0514(11) Uani 1 1 d . . .
H21 H 0.1711 0.5888 0.5089 0.062 Uiso 1 1 calc R . .
C22 C 0.2337(3) 0.6478(3) 0.6964(6) 0.0581(12) Uani 1 1 d . . .
C23 C 0.3570(3) 0.4333(3) 0.8073(7) 0.0631(13) Uani 1 1 d . . .
H23A H 0.3342 0.3756 0.7894 0.095 Uiso 1 1 calc R . .
H23B H 0.3670 0.4430 0.9257 0.095 Uiso 1 1 calc R . .
H23C H 0.4029 0.4354 0.7517 0.095 Uiso 1 1 calc R . .
C24 C 0.2044(5) 0.7421(4) 0.7080(8) 0.094(2) Uani 1 1 d . . .
H24A H 0.2390 0.7830 0.6617 0.141 Uiso 1 1 calc R . .
H24B H 0.1986 0.7569 0.8237 0.141 Uiso 1 1 calc R . .
H24C H 0.1571 0.7464 0.6459 0.141 Uiso 1 1 calc R . .

loop_
_atom_site_aniso_label
_atom_site_aniso_U_11
_atom_site_aniso_U_22
_atom_site_aniso_U_33
_atom_site_aniso_U_23
_atom_site_aniso_U_13
_atom_site_aniso_U_12
S1 0.0505(7) 0.0686(8) 0.0753(9) 0.0012(7) 0.0139(6) -0.0031(6)
S2 0.0861(9) 0.0489(7) 0.0533(7) -0.0119(5) -0.0147(6) -0.0041(6)
O1 0.093(3) 0.143(5) 0.086(3) 0.001(3) -0.041(3) 0.030(3)
C1 0.045(2) 0.040(2) 0.041(2) -0.0066(17) 0.0005(17) -0.0016(17)
C2 0.046(2) 0.049(2) 0.052(2) -0.006(2) 0.0006(19) -0.0006(18)
C3 0.047(2) 0.065(3) 0.059(3) -0.013(2) -0.006(2) 0.011(2)
C4 0.064(3) 0.055(3) 0.037(2) -0.0061(19) 0.0011(19) 0.021(2)
C5 0.068(3) 0.050(2) 0.039(2) -0.0009(19) 0.008(2) 0.008(2)
C6 0.054(2) 0.052(2) 0.040(2) 0.0014(19) 0.0026(18) -0.0055(19)
C7 0.086(4) 0.085(4) 0.050(3) -0.009(3) -0.004(3) 0.045(3)
C8 0.045(2) 0.039(2) 0.043(2) -0.0003(17) 0.0002(17) -0.0082(17)
C9 0.054(2) 0.035(2) 0.042(2) -0.0008(17) -0.0033(18) 0.0002(17)
C10 0.046(2) 0.037(2) 0.036(2) 0.0005(16) -0.0011(16) -0.0010(16)
C11 0.046(2) 0.041(2) 0.0328(19) 0.0015(16) -0.0039(16) 0.0000(17)
C12 0.046(2) 0.051(2) 0.038(2) -0.0003(18) -0.0012(17) 0.0004(18)
C13 0.053(2) 0.045(2) 0.050(2) 0.0025(19) 0.0036(19) -0.0037(19)
C14 0.047(2) 0.040(2) 0.039(2) -0.0049(17) -0.0024(17) 0.0005(17)
C15 0.055(3) 0.040(2) 0.051(2) -0.0023(19) 0.0003(19) 0.0028(18)
C16 0.048(2) 0.063(3) 0.056(3) -0.009(2) 0.002(2) 0.011(2)
C17 0.071(3) 0.051(3) 0.071(3) 0.013(2) 0.008(3) -0.004(2)
C18 0.066(3) 0.079(4) 0.106(5) 0.004(3) 0.019(3) 0.028(3)
C19 0.056(2) 0.039(2) 0.045(2) -0.0015(17) -0.0063(19) -0.0052(18)
C20 0.050(2) 0.041(2) 0.0335(19) -0.0002(16) 0.0030(16) 0.0005(17)
C21 0.066(3) 0.049(2) 0.040(2) -0.0009(19) 0.0008(19) 0.010(2)
C22 0.082(3) 0.046(2) 0.046(2) -0.006(2) 0.005(2) 0.010(2)
C23 0.063(3) 0.055(3) 0.067(3) 0.000(2) -0.022(2) 0.001(2)
C24 0.152(6) 0.056(3) 0.073(4) -0.014(3) 0.000(4) 0.032(4)

loop_
_atom_type_symbol
_atom_type_description
_atom_type_scat_dispersion_real
_atom_type_scat_dispersion_imag
_atom_type_scat_source
C C 0.0033 0.0016 'International Tables Vol C Tables 4.2.6.8 and 6.1.1.4'
H H 0.0000 0.0000 'International Tables Vol C Tables 4.2.6.8 and 6.1.1.4'
O O 0.0106 0.0060 'International Tables Vol C Tables 4.2.6.8 and 6.1.1.4'
S S 0.1246 0.1234 'International Tables Vol C Tables 4.2.6.8 and 6.1.1.4'

loop_
_geom_angle_atom_site_label_1
_geom_angle_atom_site_label_2
_geom_angle_atom_site_label_3
_geom_angle
_geom_angle_site_symmetry_1
_geom_angle_site_symmetry_3
_geom_angle_publ_flag
C16 S1 C13 92.9(2) . . ?
C22 S2 C19 93.3(2) . . ?
C6 C1 C2 118.0(4) . . ?
C6 C1 C8 121.9(4) . . ?
C2 C1 C8 120.1(4) . . ?
C3 C2 C1 121.2(4) . . ?
C3 C2 H2 119.4 . . ?
C1 C2 H2 119.4 . . ?
C2 C3 C4 120.5(4) . . ?
C2 C3 H3 119.8 . . ?
C4 C3 H3 119.8 . . ?
C5 C4 C3 118.5(4) . . ?
C5 C4 C7 121.1(5) . . ?
C3 C4 C7 120.4(5) . . ?
C4 C5 C6 121.3(4) . . ?
C4 C5 H5 119.3 . . ?
C6 C5 H5 119.3 . . ?
C1 C6 C5 120.5(4) . . ?
C1 C6 H6 119.8 . . ?
C5 C6 H6 119.8 . . ?
O1 C7 C4 125.1(7) . . ?
O1 C7 H7 117.4 . . ?
C4 C7 H7 117.4 . . ?
C1 C8 C9 113.9(3) . . ?
C1 C8 C12 110.9(3) . . ?
C9 C8 C12 104.2(3) . . ?
C1 C8 H8 109.2 . . ?
C9 C8 H8 109.2 . . ?
C12 C8 H8 109.2 . . ?
C10 C9 C8 105.0(3) . . ?
C10 C9 H9A 110.7 . . ?
C8 C9 H9A 110.7 . . ?
C10 C9 H9B 110.7 . . ?
C8 C9 H9B 110.7 . . ?
H9A C9 H9B 108.8 . . ?
C11 C10 C14 130.7(4) . . ?
C11 C10 C9 110.6(3) . . ?
C14 C10 C9 118.7(3) . . ?
C10 C11 C20 129.4(4) . . ?
C10 C11 C12 111.5(3) . . ?
C20 C11 C12 119.1(3) . . ?
C11 C12 C8 104.8(3) . . ?
C11 C12 H12A 110.8 . . ?
C8 C12 H12A 110.8 . . ?
C11 C12 H12B 110.8 . . ?
C8 C12 H12B 110.8 . . ?
H12A C12 H12B 108.9 . . ?
C14 C13 C17 128.8(4) . . ?
C14 C13 S1 110.9(3) . . ?
C17 C13 S1 120.3(3) . . ?
C13 C14 C15 110.9(4) . . ?
C13 C14 C10 125.7(4) . . ?
C15 C14 C10 123.1(4) . . ?
C16 C15 C14 115.8(4) . . ?
C16 C15 H15 122.1 . . ?
C14 C15 H15 122.1 . . ?
C15 C16 C18 129.2(5) . . ?
C15 C16 S1 109.5(3) . . ?
C18 C16 S1 121.3(4) . . ?
C13 C17 H17A 109.5 . . ?
C13 C17 H17B 109.5 . . ?
H17A C17 H17B 109.5 . . ?
C13 C17 H17C 109.5 . . ?
H17A C17 H17C 109.5 . . ?
H17B C17 H17C 109.5 . . ?
C16 C18 H18A 109.5 . . ?
C16 C18 H18B 109.5 . . ?
H18A C18 H18B 109.5 . . ?
C16 C18 H18C 109.5 . . ?
H18A C18 H18C 109.5 . . ?
H18B C18 H18C 109.5 . . ?
C20 C19 C23 129.4(4) . . ?
C20 C19 S2 110.3(3) . . ?
C23 C19 S2 120.2(3) . . ?
C19 C20 C21 112.0(4) . . ?
C19 C20 C11 125.5(4) . . ?
C21 C20 C11 122.4(4) . . ?
C22 C21 C20 114.5(4) . . ?
C22 C21 H21 122.8 . . ?
C20 C21 H21 122.8 . . ?
C21 C22 C24 128.5(5) . . ?
C21 C22 S2 109.9(3) . . ?
C24 C22 S2 121.6(4) . . ?
C19 C23 H23A 109.5 . . ?
C19 C23 H23B 109.5 . . ?
H23A C23 H23B 109.5 . . ?
C19 C23 H23C 109.5 . . ?
H23A C23 H23C 109.5 . . ?
H23B C23 H23C 109.5 . . ?
C22 C24 H24A 109.5 . . ?
C22 C24 H24B 109.5 . . ?
H24A C24 H24B 109.5 . . ?
C22 C24 H24C 109.5 . . ?
H24A C24 H24C 109.5 . . ?
H24B C24 H24C 109.5 . . ?

loop_
_geom_bond_atom_site_label_1
_geom_bond_atom_site_label_2
_geom_bond_distance
_geom_bond_site_symmetry_2
_geom_bond_publ_flag
S1 C16 1.726(5) . ?
S1 C13 1.729(5) . ?
S2 C22 1.719(5) . ?
S2 C19 1.730(4) . ?
O1 C7 1.192(8) . ?
C1 C6 1.388(6) . ?
C1 C2 1.391(6) . ?
C1 C8 1.505(6) . ?
C2 C3 1.380(7) . ?
C2 H2 0.9300 . ?
C3 C4 1.390(7) . ?
C3 H3 0.9300 . ?
C4 C5 1.372(7) . ?
C4 C7 1.470(7) . ?
C5 C6 1.390(6) . ?
C5 H5 0.9300 . ?
C6 H6 0.9300 . ?
C7 H7 0.9300 . ?
C8 C9 1.541(6) . ?
C8 C12 1.547(6) . ?
C8 H8 0.9800 . ?
C9 C10 1.522(5) . ?
C9 H9A 0.9700 . ?
C9 H9B 0.9700 . ?
C10 C11 1.346(6) . ?
C10 C14 1.457(6) . ?
C11 C20 1.466(5) . ?
C11 C12 1.515(6) . ?
C12 H12A 0.9700 . ?
C12 H12B 0.9700 . ?
C13 C14 1.365(6) . ?
C13 C17 1.497(6) . ?
C14 C15 1.434(6) . ?
C15 C16 1.334(6) . ?
C15 H15 0.9300 . ?
C16 C18 1.501(7) . ?
C17 H17A 0.9600 . ?
C17 H17B 0.9600 . ?
C17 H17C 0.9600 . ?
C18 H18A 0.9600 . ?
C18 H18B 0.9600 . ?
C18 H18C 0.9600 . ?
C19 C20 1.371(6) . ?
C19 C23 1.492(6) . ?
C20 C21 1.433(6) . ?
C21 C22 1.355(6) . ?
C21 H21 0.9300 . ?
C22 C24 1.506(7) . ?
C23 H23A 0.9600 . ?
C23 H23B 0.9600 . ?
C23 H23C 0.9600 . ?
C24 H24A 0.9600 . ?
C24 H24B 0.9600 . ?
C24 H24C 0.9600 . ?

loop_
_geom_torsion_atom_site_label_1
_geom_torsion_atom_site_label_2
_geom_torsion_atom_site_label_3
_geom_torsion_atom_site_label_4
_geom_torsion
_geom_torsion_site_symmetry_1
_geom_torsion_site_symmetry_2
_geom_torsion_site_symmetry_3
_geom_torsion_site_symmetry_4
_geom_torsion_publ_flag
C6 C1 C2 C3 0.9(6) . . . . ?
C8 C1 C2 C3 178.9(4) . . . . ?
C1 C2 C3 C4 -1.2(7) . . . . ?
C2 C3 C4 C5 0.3(7) . . . . ?
C2 C3 C4 C7 178.7(4) . . . . ?
C3 C4 C5 C6 1.0(6) . . . . ?
C7 C4 C5 C6 -177.4(4) . . . . ?
C2 C1 C6 C5 0.3(6) . . . . ?
C8 C1 C6 C5 -177.6(4) . . . . ?
C4 C5 C6 C1 -1.3(7) . . . . ?
C5 C4 C7 O1 168.1(5) . . . . ?
C3 C4 C7 O1 -10.3(8) . . . . ?
C6 C1 C8 C9 -44.2(5) . . . . ?
C2 C1 C8 C9 137.9(4) . . . . ?
C6 C1 C8 C12 72.9(5) . . . . ?
C2 C1 C8 C12 -104.9(4) . . . . ?
C1 C8 C9 C10 102.1(4) . . . . ?
C12 C8 C9 C10 -18.9(4) . . . . ?
C8 C9 C10 C11 12.9(4) . . . . ?
C8 C9 C10 C14 -167.7(3) . . . . ?
C14 C10 C11 C20 -1.1(7) . . . . ?
C9 C10 C11 C20 178.1(4) . . . . ?
C14 C10 C11 C12 179.7(4) . . . . ?
C9 C10 C11 C12 -1.0(5) . . . . ?
C10 C11 C12 C8 -11.2(4) . . . . ?
C20 C11 C12 C8 169.5(3) . . . . ?
C1 C8 C12 C11 -104.7(4) . . . . ?
C9 C8 C12 C11 18.3(4) . . . . ?
C16 S1 C13 C14 0.0(4) . . . . ?
C16 S1 C13 C17 179.9(4) . . . . ?
C17 C13 C14 C15 -179.6(5) . . . . ?
S1 C13 C14 C15 0.2(5) . . . . ?
C17 C13 C14 C10 6.0(8) . . . . ?
S1 C13 C14 C10 -174.1(3) . . . . ?
C11 C10 C14 C13 -56.4(7) . . . . ?
C9 C10 C14 C13 124.4(4) . . . . ?
C11 C10 C14 C15 129.9(5) . . . . ?
C9 C10 C14 C15 -49.3(6) . . . . ?
C13 C14 C15 C16 -0.5(6) . . . . ?
C10 C14 C15 C16 174.0(4) . . . . ?
C14 C15 C16 C18 -179.5(5) . . . . ?
C14 C15 C16 S1 0.5(5) . . . . ?
C13 S1 C16 C15 -0.3(4) . . . . ?
C13 S1 C16 C18 179.7(5) . . . . ?
C22 S2 C19 C20 -0.4(4) . . . . ?
C22 S2 C19 C23 -176.7(4) . . . . ?
C23 C19 C20 C21 175.6(5) . . . . ?
S2 C19 C20 C21 -0.2(5) . . . . ?
C23 C19 C20 C11 -1.3(8) . . . . ?
S2 C19 C20 C11 -177.2(3) . . . . ?
C10 C11 C20 C19 -52.2(6) . . . . ?
C12 C11 C20 C19 126.9(4) . . . . ?
C10 C11 C20 C21 131.2(5) . . . . ?
C12 C11 C20 C21 -49.7(6) . . . . ?
C19 C20 C21 C22 1.0(6) . . . . ?
C11 C20 C21 C22 178.0(4) . . . . ?
C20 C21 C22 C24 178.9(5) . . . . ?
C20 C21 C22 S2 -1.2(5) . . . . ?
C19 S2 C22 C21 0.9(4) . . . . ?
C19 S2 C22 C24 -179.2(5) . . . . ?

loop_
_cod_related_entry_id
_cod_related_entry_database
_cod_related_entry_code
1 ChemSpider 30653994
